data_2223054
loop_
_publ_author_name
'Dong, Wen-Kui'
'Sun, Yin-Xia'
'Tong, Jun-Feng'
'Zhao, Hai-Hong'
'Wang, Li'

_publ_section_title
;
 1,3-Bis[(4-nitrobenzylidene)aminooxy]propane
;
_journal_coeditor_code FL2256
_journal_issue 9
_journal_name_full 'Acta Crystallographica Section E'
_journal_page_first o2141
_journal_page_last o2142
_journal_paper_doi 10.1107/S1600536809031316
_journal_volume 65
_journal_year 2009
_chemical_formula_iupac 'C17 H16 N4 O6'
_chemical_formula_moiety 'C17 H16 N4 O6'
_chemical_formula_sum 'C17 H16 N4 O6'
_chemical_formula_weight 372.34
_chemical_melting_point_gt 427
_chemical_melting_point_lt 429
_chemical_name_common
;
4,4'-Dinitro-1,1'-[(propane-1,3-diyldioxy)bis(nitrilomethylidyne)]dibenzene
;
_chemical_name_systematic
;
1,3-Bis[(4-nitrobenzylidene)aminooxy]propane
;
_space_group_IT_number 5
_symmetry_cell_setting monoclinic
_symmetry_space_group_name_Hall 'C 2y'
_symmetry_space_group_name_H-M 'C 1 2 1'
_atom_sites_solution_hydrogens geom
_atom_sites_solution_primary direct
_atom_sites_solution_secondary difmap
_cell_angle_alpha 90.00
_cell_angle_beta 99.1440(10)
_cell_angle_gamma 90.00
_cell_formula_units_Z 2
_cell_length_a 29.005(3)
_cell_length_b 4.7878(5)
_cell_length_c 6.3579(7)
_cell_measurement_reflns_used 773
_cell_measurement_temperature 298(2)
_cell_measurement_theta_max 25.245
_cell_measurement_theta_min 2.845
_cell_volume 871.70(16)
_computing_cell_refinement 'SAINT (Siemens, 1996)'
_computing_data_collection 'SMART (Siemens, 1996)'
_computing_data_reduction 'SAINT (Siemens, 1996)'
_computing_molecular_graphics 'SHELXTL (Sheldrick, 2008)'
_computing_publication_material 'SHELXTL (Sheldrick, 2008)'
_computing_structure_refinement 'SHELXL97 (Sheldrick, 2008)'
_computing_structure_solution 'SHELXS97 (Sheldrick, 2008)'
_diffrn_ambient_temperature 298(2)
_diffrn_measured_fraction_theta_full 0.994
_diffrn_measured_fraction_theta_max 0.994
_diffrn_measurement_device_type 'Siemens SMART 1000 CCD area-detector'
_diffrn_measurement_method '\f and \w'
_diffrn_radiation_monochromator graphite
_diffrn_radiation_source 'fine-focus sealed tube'
_diffrn_radiation_type MoK\a
_diffrn_radiation_wavelength 0.71073
_diffrn_reflns_av_R_equivalents 0.0486
_diffrn_reflns_av_sigmaI/netI 0.0459
_diffrn_reflns_limit_h_max 34
_diffrn_reflns_limit_h_min -23
_diffrn_reflns_limit_k_max 5
_diffrn_reflns_limit_k_min -5
_diffrn_reflns_limit_l_max 7
_diffrn_reflns_limit_l_min -7
_diffrn_reflns_number 2321
_diffrn_reflns_theta_full 25.02
_diffrn_reflns_theta_max 25.02
_diffrn_reflns_theta_min 1.42
_exptl_absorpt_coefficient_mu 0.110
_exptl_absorpt_correction_T_max 0.9934
_exptl_absorpt_correction_T_min 0.9522
_exptl_absorpt_correction_type multi-scan
_exptl_absorpt_process_details '(SADABS; Sheldrick, 1996)'
_exptl_crystal_colour colorless
_exptl_crystal_density_diffrn 1.419
_exptl_crystal_density_method 'not measured'
_exptl_crystal_description needle-like
_exptl_crystal_F_000 388
_exptl_crystal_size_max 0.45
_exptl_crystal_size_mid 0.17
_exptl_crystal_size_min 0.06
_refine_diff_density_max 0.128
_refine_diff_density_min -0.193
_refine_ls_extinction_method none
_refine_ls_goodness_of_fit_ref 0.956
_refine_ls_hydrogen_treatment constr
_refine_ls_matrix_type full
_refine_ls_number_parameters 123
_refine_ls_number_reflns 872
_refine_ls_number_restraints 1
_refine_ls_restrained_S_all 0.956
_refine_ls_R_factor_all 0.0568
_refine_ls_R_factor_gt 0.0388
_refine_ls_shift/su_max 0.000
_refine_ls_shift/su_mean 0.000
_refine_ls_structure_factor_coef Fsqd
_refine_ls_weighting_details 'calc w=1/[\s^2^(Fo^2^)+(0.0524P)^2^] where P=(Fo^2^+2Fc^2^)/3'
_refine_ls_weighting_scheme calc
_refine_ls_wR_factor_gt 0.0871
_refine_ls_wR_factor_ref 0.0942
_reflns_number_gt 675
_reflns_number_total 872
_reflns_threshold_expression I>2\s(I)
_cod_data_source_file fl2256.cif
_cod_data_source_block I
_cod_depositor_comments
;
The following automatic conversions were performed:
'_symmetry_cell_setting' value 'Monoclinic' changed to 'monoclinic'
according to '/home/saulius/struct/CIF-dictionaries/cif_core.dic'
dictionary named 'cif_core.dic' version 2.4.1 from 2010-06-29.

Automatic conversion script
Id: cif_fix_enum 1527 2010-12-29 10:47:43Z saulius 

The following automatic conversions were performed:

'_symmetry_cell_setting' value 'Monoclinic' changed to 'monoclinic'
according to /home/saulius/struct/CIF-dictionaries/cif_core.dic
dictionary named 'cif_core.dic' version 2.4.1 from 2010-06-29.

Automatic conversion script
Id: cif_fix_values 1715 2011-07-08 13:25:40Z adriana 
;
_cod_original_cell_volume 871.71(16)
_cod_original_sg_symbol_H-M 'C 2'
_cod_database_code 2223054
_cod_database_fobs_code 2223054

loop_
_symmetry_equiv_pos_as_xyz
'x, y, z'
'-x, y, -z'
'x+1/2, y+1/2, z'
'-x+1/2, y+1/2, -z'

loop_
_atom_site_type_symbol
_atom_site_label
_atom_site_fract_x
_atom_site_fract_y
_atom_site_fract_z
_atom_site_U_iso_or_equiv
_atom_site_adp_type
_atom_site_calc_flag
_atom_site_refinement_flags
_atom_site_occupancy
_atom_site_disorder_assembly
_atom_site_disorder_group
N N1 0.93031(9) 0.2933(7) 0.6567(4) 0.0497(7) Uani d . 1 . .
N N2 0.79744(9) 1.2194(6) 0.1169(4) 0.0479(7) Uani d . 1 . .
O O1 0.94454(7) 0.1141(6) 0.8289(3) 0.0560(7) Uani d . 1 . .
O O2 0.76377(8) 1.3375(6) 0.1705(3) 0.0643(7) Uani d . 1 . .
O O3 0.81103(8) 1.2669(6) -0.0530(3) 0.0656(8) Uani d . 1 . .
C C1 0.98599(10) -0.0342(8) 0.8012(4) 0.0508(9) Uani d . 1 . .
H H1A 1.0106 0.0956 0.7815 0.061 Uiso calc R 1 . .
H H1B 0.9799 -0.1551 0.6775 0.061 Uiso calc R 1 . .
C C2 1.0000 -0.2040(12) 1.0000 0.0511(12) Uani d S 1 . .
H H2A 0.9741 -0.3236 1.0203 0.061 Uiso calc PR 0.50 . .
H H2B 1.0259 -0.3236 0.9797 0.061 Uiso calc PR 0.50 . .
C C3 0.89337(11) 0.4213(8) 0.6853(5) 0.0486(9) Uani d . 1 . .
H H3 0.8809 0.3840 0.8082 0.058 Uiso calc R 1 . .
C C4 0.86975(10) 0.6240(8) 0.5337(4) 0.0418(8) Uani d . 1 . .
C C5 0.88617(10) 0.6955(7) 0.3454(4) 0.0501(9) Uani d . 1 . .
H H5 0.9130 0.6115 0.3120 0.060 Uiso calc R 1 . .
C C6 0.86237(10) 0.8918(7) 0.2086(5) 0.0481(9) Uani d . 1 . .
H H6 0.8733 0.9422 0.0841 0.058 Uiso calc R 1 . .
C C7 0.82254(10) 1.0105(7) 0.2594(4) 0.0405(7) Uani d . 1 . .
C C8 0.80565(10) 0.9443(8) 0.4438(4) 0.0470(9) Uani d . 1 . .
H H8 0.7787 1.0280 0.4756 0.056 Uiso calc R 1 . .
C C9 0.82958(10) 0.7517(8) 0.5798(4) 0.0473(8) Uani d . 1 . .
H H9 0.8186 0.7061 0.7053 0.057 Uiso calc R 1 . .

loop_
_atom_site_aniso_label
_atom_site_aniso_U_11
_atom_site_aniso_U_22
_atom_site_aniso_U_33
_atom_site_aniso_U_12
_atom_site_aniso_U_13
_atom_site_aniso_U_23
N1 0.0561(17) 0.0467(17) 0.0439(14) -0.0031(16) 0.0009(12) 0.0075(15)
N2 0.0530(16) 0.0421(18) 0.0486(14) -0.0031(15) 0.0076(13) 0.0048(14)
O1 0.0543(14) 0.0622(16) 0.0514(12) 0.0090(13) 0.0083(10) 0.0130(13)
O2 0.0691(15) 0.0610(18) 0.0650(14) 0.0177(15) 0.0178(12) 0.0114(14)
O3 0.0766(15) 0.0688(19) 0.0547(12) 0.0025(15) 0.0208(11) 0.0196(15)
C1 0.0476(17) 0.047(2) 0.0561(19) -0.0001(18) 0.0044(15) -0.0014(17)
C2 0.049(3) 0.044(3) 0.057(3) 0.000 -0.001(2) 0.000
C3 0.0467(17) 0.051(2) 0.0488(18) -0.002(2) 0.0108(15) 0.0082(18)
C4 0.0441(17) 0.0393(19) 0.0408(15) -0.0048(16) 0.0034(14) 0.0022(16)
C5 0.0471(18) 0.056(3) 0.0495(17) 0.0035(19) 0.0136(15) 0.0007(18)
C6 0.0535(19) 0.052(2) 0.0405(16) -0.0020(19) 0.0125(14) 0.0062(16)
C7 0.0457(16) 0.0351(18) 0.0395(15) -0.0039(15) 0.0032(13) 0.0016(14)
C8 0.0469(18) 0.048(2) 0.0486(18) 0.0014(18) 0.0165(15) 0.0034(17)
C9 0.0480(17) 0.051(2) 0.0448(16) 0.0022(18) 0.0139(13) 0.0090(17)

loop_
_atom_type_symbol
_atom_type_description
_atom_type_scat_dispersion_real
_atom_type_scat_dispersion_imag
_atom_type_scat_source
C C 0.0033 0.0000 'International Tables Vol C Tables 4.2.6.8 and 6.1.1.4'
H H 0.0000 0.0000 'International Tables Vol C Tables 4.2.6.8 and 6.1.1.4'
O O 0.0106 0.0000 'International Tables Vol C Tables 4.2.6.8 and 6.1.1.4'
N N 0.0061 0.0000 'International Tables Vol C Tables 4.2.6.8 and 6.1.1.4'

loop_
_geom_angle_atom_site_label_1
_geom_angle_atom_site_label_2
_geom_angle_atom_site_label_3
_geom_angle_site_symmetry_1
_geom_angle_site_symmetry_3
_geom_angle
_geom_angle_publ_flag
C3 N1 O1 . . 109.5(2) ?
O2 N2 O3 . . 122.8(3) ?
O2 N2 C7 . . 119.0(2) ?
O3 N2 C7 . . 118.2(3) ?
N1 O1 C1 . . 110.9(2) ?
O1 C1 C2 . . 106.5(2) ?
O1 C1 H1A . . 110.4 ?
C2 C1 H1A . . 110.4 ?
O1 C1 H1B . . 110.4 ?
C2 C1 H1B . . 110.4 ?
H1A C1 H1B . . 108.6 ?
C1 C2 C1 2_757 . 114.5(5) ?
C1 C2 H2A 2_757 . 108.6 ?
C1 C2 H2A . . 108.6 ?
C1 C2 H2B 2_757 . 108.6 ?
C1 C2 H2B . . 108.6 ?
H2A C2 H2B . . 107.6 ?
N1 C3 C4 . . 122.9(3) ?
N1 C3 H3 . . 118.5 ?
C4 C3 H3 . . 118.5 ?
C9 C4 C5 . . 119.0(3) ?
C9 C4 C3 . . 118.4(3) ?
C5 C4 C3 . . 122.7(3) ?
C6 C5 C4 . . 119.9(3) ?
C6 C5 H5 . . 120.0 ?
C4 C5 H5 . . 120.0 ?
C7 C6 C5 . . 119.2(3) ?
C7 C6 H6 . . 120.4 ?
C5 C6 H6 . . 120.4 ?
C6 C7 C8 . . 122.1(3) ?
C6 C7 N2 . . 119.5(3) ?
C8 C7 N2 . . 118.4(3) ?
C9 C8 C7 . . 118.5(3) ?
C9 C8 H8 . . 120.7 ?
C7 C8 H8 . . 120.7 ?
C8 C9 C4 . . 121.3(3) ?
C8 C9 H9 . . 119.3 ?
C4 C9 H9 . . 119.3 ?

loop_
_geom_bond_atom_site_label_1
_geom_bond_atom_site_label_2
_geom_bond_site_symmetry_2
_geom_bond_distance
_geom_bond_publ_flag
N1 C3 . 1.273(4) ?
N1 O1 . 1.401(3) ?
N2 O2 . 1.223(3) ?
N2 O3 . 1.229(3) ?
N2 C7 . 1.464(4) ?
O1 C1 . 1.431(3) ?
C1 C2 . 1.503(5) ?
C1 H1A . 0.9700 ?
C1 H1B . 0.9700 ?
C2 C1 2_757 1.503(5) ?
C2 H2A . 0.9700 ?
C2 H2B . 0.9700 ?
C3 C4 . 1.459(4) ?
C3 H3 . 0.9300 ?
C4 C9 . 1.388(4) ?
C4 C5 . 1.399(4) ?
C5 C6 . 1.387(4) ?
C5 H5 . 0.9300 ?
C6 C7 . 1.371(4) ?
C6 H6 . 0.9300 ?
C7 C8 . 1.378(4) ?
C8 C9 . 1.374(5) ?
C8 H8 . 0.9300 ?
C9 H9 . 0.9300 ?

loop_
_geom_hbond_atom_site_label_D
_geom_hbond_atom_site_label_H
_geom_hbond_atom_site_label_A
_geom_hbond_site_symmetry_A
_geom_hbond_distance_DH
_geom_hbond_distance_HA
_geom_hbond_distance_DA
_geom_hbond_angle_DHA
_geom_hbond_publ_flag
C3 H3 O3 1_546 0.93 2.40 3.206(4) 144.9 y
C9 H9 O3 1_546 0.93 2.63 3.395(4) 139.4 y
C9 H9 O2 4_646 0.93 2.71 3.374(4) 129.3 y

loop_
_geom_torsion_atom_site_label_1
_geom_torsion_atom_site_label_2
_geom_torsion_atom_site_label_3
_geom_torsion_atom_site_label_4
_geom_torsion_site_symmetry_1
_geom_torsion_site_symmetry_2
_geom_torsion_site_symmetry_3
_geom_torsion_site_symmetry_4
_geom_torsion
_geom_torsion_publ_flag
C3 N1 O1 C1 . . . . 179.8(3) ?
N1 O1 C1 C2 . . . . 176.2(3) ?
O1 C1 C2 C1 . . . 2_757 -64.9(2) ?
O1 N1 C3 C4 . . . . 179.9(3) ?
N1 C3 C4 C9 . . . . 179.9(3) ?
N1 C3 C4 C5 . . . . -0.6(5) ?
C9 C4 C5 C6 . . . . 0.1(5) ?
C3 C4 C5 C6 . . . . -179.4(3) ?
C4 C5 C6 C7 . . . . -0.9(5) ?
C5 C6 C7 C8 . . . . 1.0(5) ?
C5 C6 C7 N2 . . . . 179.5(3) ?
O2 N2 C7 C6 . . . . -175.2(3) ?
O3 N2 C7 C6 . . . . 5.4(4) ?
O2 N2 C7 C8 . . . . 3.4(4) ?
O3 N2 C7 C8 . . . . -176.0(3) ?
C6 C7 C8 C9 . . . . -0.3(5) ?
N2 C7 C8 C9 . . . . -178.9(3) ?
C7 C8 C9 C4 . . . . -0.4(5) ?
C5 C4 C9 C8 . . . . 0.5(5) ?
C3 C4 C9 C8 . . . . -179.9(3) ?
